data_7704450
loop_
_publ_author_name
'Liu, Han'
'Fan, Yanru'
'Li, Xiao'
'Gao, Kuan'
'Li, Huijie'
'Yang, Yisen'
'Meng, Xiangru'
'Wu, Jie'
'Hou, Hongwei'

_publ_section_title
;
 Photochromism of metal-organic frameworks based on carbazole-dicarboxylic
 acid and bipyridine: sensing adjustment by controlling strut-to-strut
 energy transfer.
;
_journal_issue 23
_journal_name_full 'Dalton transactions (Cambridge, England : 2003)'
_journal_page_first 7952
_journal_page_last 7958
_journal_paper_doi 10.1039/d0dt00122h
_journal_volume 49
_journal_year 2020
_chemical_formula_moiety 'C28 H18 N3 O4 Zn, C3 H7 N O, 0.5(H2 O)'
_chemical_formula_sum 'C31 H26 N4 O5.5 Zn'
_chemical_formula_weight 607.93
_space_group_crystal_system triclinic
_space_group_IT_number 2
_space_group_name_Hall '-P 1'
_space_group_name_H-M_alt 'P -1'
_atom_sites_solution_hydrogens mixed
_atom_sites_solution_primary direct
_audit_creation_date 2019-07-04
_audit_creation_method
;
Olex2 1.2
(compiled 2017.08.10 svn.r3458 for OlexSys, GUI svn.r5381)
;
_audit_update_record
;
2019-10-23 deposited with the CCDC.	2020-05-19 downloaded from the CCDC.
;
_cell_angle_alpha 99.827(3)
_cell_angle_beta 98.033(3)
_cell_angle_gamma 113.779(2)
_cell_formula_units_Z 2
_cell_length_a 10.4072(8)
_cell_length_b 11.4334(8)
_cell_length_c 12.9954(9)
_cell_measurement_reflns_used 9916
_cell_measurement_temperature 293(2)
_cell_measurement_theta_max 27.508
_cell_measurement_theta_min 2.198
_cell_volume 1356.48(17)
_computing_cell_refinement 'SAINT v8.37A (Bruker, 2015)'
_computing_data_reduction 'SAINT v8.37A (Bruker, 2015)'
_computing_molecular_graphics 'Olex2 (Dolomanov et al., 2009)'
_computing_publication_material 'Olex2 (Dolomanov et al., 2009)'
_computing_structure_refinement 'XH (Sheldrick, 2008)'
_computing_structure_solution 'SIR2004 (Burla et al., 2007)'
_diffrn_ambient_temperature 293.15
_diffrn_measured_fraction_theta_full 0.998
_diffrn_measured_fraction_theta_max 0.995
_diffrn_measurement_device_type 'Bruker D8 VENTURE PHOTON'
_diffrn_radiation_type MoK\a
_diffrn_radiation_wavelength 0.71073
_diffrn_reflns_av_R_equivalents 0.0295
_diffrn_reflns_av_unetI/netI 0.0313
_diffrn_reflns_Laue_measured_fraction_full 0.998
_diffrn_reflns_Laue_measured_fraction_max 0.995
_diffrn_reflns_limit_h_max 12
_diffrn_reflns_limit_h_min -13
_diffrn_reflns_limit_k_max 14
_diffrn_reflns_limit_k_min -13
_diffrn_reflns_limit_l_max 16
_diffrn_reflns_limit_l_min -16
_diffrn_reflns_number 21149
_diffrn_reflns_point_group_measured_fraction_full 0.998
_diffrn_reflns_point_group_measured_fraction_max 0.995
_diffrn_reflns_theta_full 25.242
_diffrn_reflns_theta_max 27.555
_diffrn_reflns_theta_min 2.237
_diffrn_standards_number 0
_exptl_absorpt_coefficient_mu 0.957
_exptl_crystal_density_diffrn 1.488
_exptl_crystal_description block
_exptl_crystal_F_000 628
_exptl_crystal_size_max 0.21
_exptl_crystal_size_mid 0.2
_exptl_crystal_size_min 0.18
_refine_diff_density_max 1.142
_refine_diff_density_min -0.613
_refine_diff_density_rms 0.080
_refine_ls_extinction_method none
_refine_ls_goodness_of_fit_ref 1.030
_refine_ls_hydrogen_treatment constr
_refine_ls_matrix_type full
_refine_ls_number_parameters 381
_refine_ls_number_reflns 6235
_refine_ls_number_restraints 0
_refine_ls_restrained_S_all 1.030
_refine_ls_R_factor_all 0.0560
_refine_ls_R_factor_gt 0.0471
_refine_ls_shift/su_max 0.001
_refine_ls_shift/su_mean 0.000
_refine_ls_structure_factor_coef Fsqd
_refine_ls_weighting_details 'w=1/[\s^2^(Fo^2^)+(0.0740P)^2^+1.4148P] where P=(Fo^2^+2Fc^2^)/3'
_refine_ls_weighting_scheme calc
_refine_ls_wR_factor_gt 0.1299
_refine_ls_wR_factor_ref 0.1362
_reflns_Friedel_coverage 0.000
_reflns_number_gt 5381
_reflns_number_total 6235
_reflns_threshold_expression 'I > 2\s(I)'
_cod_data_source_file d0dt00122h2.cif
_cod_data_source_block b
_cod_depositor_comments 'Adding full bibliography for 7704450--7704451.cif.'
_cod_original_cell_volume 1356.47(17)
_cod_original_formula_sum 'C31 H26 N4 O5.50 Zn'
_cod_database_code 7704450
_shelx_shelxl_version_number 2018/3
_shelx_space_group_comment
;
The symmetry employed for this shelxl refinement is uniquely defined
by the following loop, which should always be used as a source of
symmetry information in preference to the above space-group names.
They are only intended as comments.
;
_shelx_estimated_absorpt_t_max 0.847
_shelx_estimated_absorpt_t_min 0.824
_olex2_refinement_description
;
1. Fixed Uiso
 At 1.2 times of:
  All C(H) groups, All C(H,H) groups
 At 1.5 times of:
  All C(H,H,H) groups, All O(H,H) groups
2. Others
 Fixed Sof: O6(0.5) H6A(0.5) H6B(0.5)
3.a Riding coordinates:
 O6(H6A,H6B)
3.b Secondary CH2 refined with riding coordinates:
 C15(H15A,H15B)
3.c Aromatic/amide H refined with riding coordinates:
 C23(H23), C19(H19), C9(H9), C12(H12), C22(H22), C10(H10), C20(H20), C3(H3),
 C7(H7), C4(H4), C17(H17), C28(H28), C25(H25), C18(H18), C27(H27), C26(H26),
 C29(H29)
3.d Idealised Me refined as rotating group:
 C31(H31A,H31B,H31C), C30(H30A,H30B,H30C)
;
_olex2_submission_special_instructions 'No special instructions were received'

loop_
_space_group_symop_operation_xyz
'x, y, z'
'-x, -y, -z'

loop_
_atom_site_label
_atom_site_type_symbol
_atom_site_fract_x
_atom_site_fract_y
_atom_site_fract_z
_atom_site_U_iso_or_equiv
_atom_site_adp_type
_atom_site_occupancy
_atom_site_site_symmetry_order
_atom_site_calc_flag
_atom_site_refinement_flags_posn
_atom_site_refinement_flags_adp
_atom_site_refinement_flags_occupancy
_atom_site_disorder_assembly
_atom_site_disorder_group
Zn1 Zn 0.64000(3) 0.55565(3) -0.09813(2) 0.02845(11) Uani 1 1 d . . . . .
O3 O 0.5726(2) 0.5273(2) 0.16911(17) 0.0433(5) Uani 1 1 d . . . . .
O4 O 0.7153(2) 0.6137(2) 0.06224(15) 0.0416(5) Uani 1 1 d . . . . .
O2 O 0.7019(3) 0.5575(2) 0.75621(18) 0.0479(5) Uani 1 1 d . . . . .
N2 N 0.6438(3) 0.3686(2) -0.09645(18) 0.0342(5) Uani 1 1 d . . . . .
O1 O 0.8934(3) 0.6409(3) 0.88756(18) 0.0572(6) Uani 1 1 d . . . . .
N3 N 0.6433(3) -0.2510(2) -0.0915(2) 0.0410(6) Uani 1 1 d . . . . .
N1 N 1.1681(3) 0.6920(3) 0.4784(2) 0.0503(7) Uani 1 1 d . . . . .
C14 C 0.6936(3) 0.5832(2) 0.1485(2) 0.0310(5) Uani 1 1 d . . . . .
C24 C 0.6478(3) -0.0043(3) -0.0930(2) 0.0397(6) Uani 1 1 d . . . . .
C23 C 0.7608(3) 0.3616(3) -0.0463(2) 0.0371(6) Uani 1 1 d . . . . .
H23 H 0.841758 0.440153 -0.011677 0.045 Uiso 1 1 calc R . . . .
C19 C 0.5292(4) 0.2540(3) -0.1471(3) 0.0479(8) Uani 1 1 d . . . . .
H19 H 0.447198 0.256530 -0.183476 0.057 Uiso 1 1 calc R . . . .
C9 C 1.0815(3) 0.6828(4) 0.2863(3) 0.0499(8) Uani 1 1 d . . . . .
H9 H 1.170639 0.705629 0.268791 0.060 Uiso 1 1 calc R . . . .
C21 C 0.6485(3) 0.1257(3) -0.0945(2) 0.0372(6) Uani 1 1 d . . . . .
C1 C 0.8379(4) 0.6099(3) 0.7902(2) 0.0435(7) Uani 1 1 d . . . . .
C12 C 0.8099(3) 0.6125(3) 0.3391(2) 0.0434(7) Uani 1 1 d . . . . .
H12 H 0.720107 0.587618 0.355870 0.052 Uiso 1 1 calc R . . . .
C11 C 0.8237(3) 0.6191(3) 0.2353(2) 0.0385(6) Uani 1 1 d . . . . .
C13 C 0.9321(3) 0.6434(3) 0.4180(2) 0.0447(7) Uani 1 1 d . . . . .
C8 C 1.0660(3) 0.6747(4) 0.3899(3) 0.0460(7) Uani 1 1 d . . . . .
C22 C 0.7681(3) 0.2445(3) -0.0432(2) 0.0371(6) Uani 1 1 d . . . . .
H22 H 0.852043 0.244871 -0.007150 0.045 Uiso 1 1 calc R . . . .
C10 C 0.9593(3) 0.6554(3) 0.2105(2) 0.0442(7) Uani 1 1 d . . . . .
H10 H 0.967152 0.661237 0.140951 0.053 Uiso 1 1 calc R . . . .
C20 C 0.5273(4) 0.1326(3) -0.1478(3) 0.0500(8) Uani 1 1 d . . . . .
H20 H 0.445229 0.055620 -0.183810 0.060 Uiso 1 1 calc R . . . .
C3 C 1.0761(4) 0.6650(4) 0.7413(3) 0.0514(8) Uani 1 1 d . . . . .
H3 H 1.115106 0.672620 0.812427 0.062 Uiso 1 1 calc R . . . .
C2 C 0.9296(3) 0.6331(3) 0.7101(2) 0.0433(7) Uani 1 1 d . . . . .
C7 C 0.8698(3) 0.6226(3) 0.6040(2) 0.0445(7) Uani 1 1 d . . . . .
H7 H 0.772122 0.600453 0.582381 0.053 Uiso 1 1 calc R . . . .
C15 C 1.3173(3) 0.7214(4) 0.4788(3) 0.0552(9) Uani 1 1 d . . . . .
H15A H 1.321036 0.670327 0.412494 0.066 Uiso 1 1 calc R . . . .
H15B H 1.356156 0.694257 0.537676 0.066 Uiso 1 1 calc R . . . .
C6 C 0.9567(3) 0.6454(4) 0.5309(2) 0.0450(7) Uani 1 1 d . . . . .
C16 C 1.4110(3) 0.8663(4) 0.4901(2) 0.0518(9) Uani 1 1 d . . . . .
C5 C 1.1039(3) 0.6754(4) 0.5647(2) 0.0472(8) Uani 1 1 d . . . . .
C4 C 1.1646(3) 0.6854(4) 0.6700(3) 0.0538(9) Uani 1 1 d . . . . .
H4 H 1.261618 0.705177 0.691670 0.065 Uiso 1 1 calc R . . . .
C17 C 1.3923(4) 0.9642(5) 0.5542(3) 0.0720(12) Uani 1 1 d . . . . .
H17 H 1.319840 0.941017 0.591883 0.086 Uiso 1 1 calc R . . . .
C28 C 0.7349(6) -0.0208(4) -0.0116(3) 0.0776(15) Uani 1 1 d . . . . .
H28 H 0.797242 0.051101 0.044787 0.093 Uiso 1 1 calc R . . . .
C25 C 0.5599(5) -0.1155(4) -0.1710(4) 0.0853(17) Uani 1 1 d . . . . .
H25 H 0.498074 -0.110891 -0.227526 0.102 Uiso 1 1 calc R . . . .
C18 C 1.4787(4) 1.0964(5) 0.5642(3) 0.0675(11) Uani 1 1 d . . . . .
H18 H 1.462884 1.160624 0.607485 0.081 Uiso 1 1 calc R . . . .
C27 C 0.7290(6) -0.1439(4) -0.0142(3) 0.0768(14) Uani 1 1 d . . . . .
H27 H 0.788666 -0.152193 0.041577 0.092 Uiso 1 1 calc R . . . .
C26 C 0.5607(5) -0.2349(4) -0.1678(4) 0.0843(17) Uani 1 1 d . . . . .
H26 H 0.498926 -0.308351 -0.223145 0.101 Uiso 1 1 calc R . . . .
N4 N 1.0398(6) 1.0231(6) 0.3111(6) 0.1185(18) Uani 1 1 d . . . . .
O5 O 0.8043(6) 0.9567(8) 0.2647(6) 0.195(3) Uani 1 1 d . . . . .
C29 C 0.9173(9) 0.9889(13) 0.3256(11) 0.247(8) Uani 1 1 d . . . . .
H29 H 0.910984 0.987706 0.396088 0.296 Uiso 1 1 calc R . . . .
C31 C 1.1702(10) 1.0634(12) 0.3819(10) 0.222(6) Uani 1 1 d . . . . .
H31A H 1.206252 0.998754 0.366541 0.334 Uiso 1 1 calc GR . . . .
H31B H 1.157098 1.073014 0.453997 0.334 Uiso 1 1 calc GR . . . .
H31C H 1.238072 1.146593 0.374376 0.334 Uiso 1 1 calc GR . . . .
C30 C 1.0525(15) 1.0237(13) 0.2004(12) 0.233(6) Uani 1 1 d . . . . .
H30A H 1.133102 1.103376 0.199883 0.349 Uiso 1 1 calc GR . . . .
H30B H 0.965672 1.019253 0.159416 0.349 Uiso 1 1 calc GR . . . .
H30C H 1.066924 0.948810 0.169350 0.349 Uiso 1 1 calc GR . . . .
O6 O 0.4922(8) 0.4361(14) 0.4073(7) 0.177(6) Uani 0.5 1 d . . P . .
H6A H 0.434036 0.436236 0.354496 0.265 Uiso 0.5 1 d R . P . .
H6B H 0.496896 0.478676 0.469236 0.265 Uiso 0.5 1 d R . P . .

loop_
_atom_site_aniso_label
_atom_site_aniso_U_11
_atom_site_aniso_U_22
_atom_site_aniso_U_33
_atom_site_aniso_U_23
_atom_site_aniso_U_13
_atom_site_aniso_U_12
Zn1 0.03508(18) 0.02996(17) 0.02422(16) 0.01114(11) 0.00610(12) 0.01661(13)
O3 0.0345(10) 0.0496(12) 0.0446(12) 0.0209(10) 0.0027(9) 0.0157(9)
O4 0.0522(12) 0.0452(11) 0.0271(9) 0.0115(8) 0.0041(9) 0.0217(10)
O2 0.0520(13) 0.0596(14) 0.0447(12) 0.0248(11) 0.0249(10) 0.0279(11)
N2 0.0421(13) 0.0310(11) 0.0330(11) 0.0108(9) 0.0064(10) 0.0192(10)
O1 0.0716(16) 0.0699(16) 0.0325(11) 0.0198(11) 0.0166(11) 0.0290(13)
N3 0.0564(15) 0.0319(12) 0.0372(13) 0.0100(10) 0.0027(11) 0.0239(11)
N1 0.0269(12) 0.081(2) 0.0365(13) 0.0237(13) 0.0077(10) 0.0136(12)
C14 0.0379(14) 0.0286(12) 0.0289(12) 0.0093(10) 0.0049(10) 0.0169(11)
C24 0.0507(17) 0.0331(14) 0.0390(15) 0.0108(11) 0.0059(13) 0.0227(13)
C23 0.0400(15) 0.0323(13) 0.0379(14) 0.0098(11) 0.0053(12) 0.0155(11)
C19 0.0478(17) 0.0376(15) 0.0559(19) 0.0069(13) -0.0058(14) 0.0241(14)
C9 0.0319(14) 0.077(2) 0.0402(16) 0.0247(16) 0.0149(12) 0.0171(15)
C21 0.0485(16) 0.0328(13) 0.0360(14) 0.0111(11) 0.0073(12) 0.0231(12)
C1 0.0554(19) 0.0473(16) 0.0383(15) 0.0216(13) 0.0205(14) 0.0255(15)
C12 0.0308(14) 0.0630(19) 0.0338(14) 0.0206(14) 0.0070(11) 0.0147(13)
C11 0.0351(14) 0.0470(16) 0.0341(14) 0.0174(12) 0.0082(11) 0.0157(12)
C13 0.0314(14) 0.067(2) 0.0335(14) 0.0227(14) 0.0089(11) 0.0152(14)
C8 0.0284(13) 0.066(2) 0.0378(15) 0.0209(14) 0.0067(12) 0.0123(13)
C22 0.0434(15) 0.0375(14) 0.0343(14) 0.0105(11) 0.0046(12) 0.0224(12)
C10 0.0403(15) 0.0580(18) 0.0323(14) 0.0196(13) 0.0131(12) 0.0148(14)
C20 0.0474(17) 0.0329(15) 0.062(2) 0.0041(14) -0.0063(15) 0.0189(13)
C3 0.0478(18) 0.071(2) 0.0315(15) 0.0190(15) 0.0028(13) 0.0215(16)
C2 0.0424(16) 0.0544(18) 0.0350(15) 0.0195(13) 0.0125(12) 0.0188(14)
C7 0.0349(14) 0.065(2) 0.0346(15) 0.0217(14) 0.0086(12) 0.0191(14)
C15 0.0294(15) 0.085(3) 0.0463(18) 0.0233(17) 0.0088(13) 0.0170(16)
C6 0.0323(14) 0.068(2) 0.0328(14) 0.0226(14) 0.0076(12) 0.0160(14)
C16 0.0266(14) 0.083(2) 0.0338(15) 0.0160(15) 0.0058(12) 0.0121(15)
C5 0.0305(14) 0.069(2) 0.0369(15) 0.0214(15) 0.0073(12) 0.0140(14)
C4 0.0324(15) 0.082(2) 0.0394(16) 0.0232(16) 0.0008(13) 0.0172(16)
C17 0.0414(19) 0.099(3) 0.067(3) 0.024(2) 0.0323(18) 0.016(2)
C28 0.111(4) 0.0431(19) 0.062(2) 0.0007(17) -0.029(2) 0.037(2)
C25 0.088(3) 0.0380(18) 0.102(3) 0.0069(19) -0.049(3) 0.0272(19)
C18 0.0437(19) 0.088(3) 0.059(2) 0.013(2) 0.0233(17) 0.0167(19)
C27 0.107(4) 0.047(2) 0.064(2) 0.0061(17) -0.029(2) 0.040(2)
C26 0.091(3) 0.0346(18) 0.097(3) 0.0022(19) -0.046(3) 0.0254(19)
N4 0.096(4) 0.113(4) 0.146(5) 0.014(4) 0.015(4) 0.056(3)
O5 0.096(4) 0.233(8) 0.195(7) -0.049(5) -0.010(4) 0.066(4)
C29 0.070(5) 0.327(18) 0.251(14) -0.069(12) 0.007(7) 0.061(8)
C31 0.113(7) 0.291(17) 0.248(14) 0.085(12) -0.022(8) 0.087(9)
C30 0.242(15) 0.221(14) 0.224(14) 0.043(11) 0.067(12) 0.090(12)
O6 0.062(4) 0.397(18) 0.128(7) 0.162(10) 0.041(5) 0.113(8)

loop_
_atom_type_symbol
_atom_type_description
_atom_type_scat_dispersion_real
_atom_type_scat_dispersion_imag
_atom_type_scat_source
C C 0.0033 0.0016 'International Tables Vol C Tables 4.2.6.8 and 6.1.1.4'
H H 0.0000 0.0000 'International Tables Vol C Tables 4.2.6.8 and 6.1.1.4'
N N 0.0061 0.0033 'International Tables Vol C Tables 4.2.6.8 and 6.1.1.4'
O O 0.0106 0.0060 'International Tables Vol C Tables 4.2.6.8 and 6.1.1.4'
Zn Zn 0.2839 1.4301 'International Tables Vol C Tables 4.2.6.8 and 6.1.1.4'

loop_
_geom_angle_atom_site_label_1
_geom_angle_atom_site_label_2
_geom_angle_atom_site_label_3
_geom_angle
_geom_angle_site_symmetry_1
_geom_angle_site_symmetry_3
_geom_angle_publ_flag
O3 Zn1 O2 93.26(9) 2_665 1_554 ?
O3 Zn1 N2 93.86(9) 2_665 . ?
O3 Zn1 O1 149.84(8) 2_665 1_554 ?
O3 Zn1 N3 88.35(9) 2_665 1_565 ?
O4 Zn1 O3 122.87(9) . 2_665 ?
O4 Zn1 O2 143.67(9) . 1_554 ?
O4 Zn1 N2 89.11(9) . . ?
O4 Zn1 O1 87.23(8) . 1_554 ?
O4 Zn1 N3 88.07(9) . 1_565 ?
O2 Zn1 N2 92.38(9) 1_554 . ?
O2 Zn1 O1 56.58(8) 1_554 1_554 ?
O2 Zn1 N3 89.42(10) 1_554 1_565 ?
N2 Zn1 O1 87.90(9) . 1_554 ?
N2 Zn1 N3 177.07(9) . 1_565 ?
N3 Zn1 O1 91.16(10) 1_565 1_554 ?
C14 O3 Zn1 140.59(19) . 2_665 ?
C14 O4 Zn1 143.96(19) . . ?
C1 O2 Zn1 99.72(19) . 1_556 ?
C23 N2 Zn1 121.64(19) . . ?
C23 N2 C19 117.0(2) . . ?
C19 N2 Zn1 121.33(19) . . ?
C1 O1 Zn1 82.9(2) . 1_556 ?
C27 N3 Zn1 123.6(2) . 1_545 ?
C26 N3 Zn1 120.4(2) . 1_545 ?
C26 N3 C27 116.0(3) . . ?
C8 N1 C15 124.7(3) . . ?
C8 N1 C5 108.9(2) . . ?
C5 N1 C15 126.5(3) . . ?
O3 C14 C11 117.2(2) . . ?
O4 C14 O3 125.7(3) . . ?
O4 C14 C11 117.1(2) . . ?
C28 C24 C21 122.5(3) . . ?
C25 C24 C21 122.1(3) . . ?
C25 C24 C28 115.4(3) . . ?
N2 C23 H23 118.2 . . ?
N2 C23 C22 123.6(3) . . ?
C22 C23 H23 118.2 . . ?
N2 C19 H19 118.5 . . ?
N2 C19 C20 123.1(3) . . ?
C20 C19 H19 118.5 . . ?
C8 C9 H9 121.3 . . ?
C10 C9 H9 121.3 . . ?
C10 C9 C8 117.5(3) . . ?
C22 C21 C24 122.2(3) . . ?
C20 C21 C24 120.6(3) . . ?
C20 C21 C22 117.2(3) . . ?
O2 C1 C2 118.4(3) . . ?
O1 C1 O2 120.8(3) . . ?
O1 C1 C2 120.8(3) . . ?
C11 C12 H12 120.4 . . ?
C11 C12 C13 119.3(3) . . ?
C13 C12 H12 120.4 . . ?
C12 C11 C14 120.3(3) . . ?
C12 C11 C10 120.0(3) . . ?
C10 C11 C14 119.7(3) . . ?
C12 C13 C8 119.5(3) . . ?
C12 C13 C6 133.9(3) . . ?
C8 C13 C6 106.5(3) . . ?
N1 C8 C9 129.1(3) . . ?
N1 C8 C13 109.2(3) . . ?
C9 C8 C13 121.7(3) . . ?
C23 C22 C21 119.3(3) . . ?
C23 C22 H22 120.4 . . ?
C21 C22 H22 120.4 . . ?
C9 C10 C11 122.0(3) . . ?
C9 C10 H10 119.0 . . ?
C11 C10 H10 119.0 . . ?
C19 C20 C21 119.8(3) . . ?
C19 C20 H20 120.1 . . ?
C21 C20 H20 120.1 . . ?
C2 C3 H3 119.0 . . ?
C4 C3 H3 119.0 . . ?
C4 C3 C2 122.0(3) . . ?
C3 C2 C1 119.9(3) . . ?
C7 C2 C1 120.5(3) . . ?
C7 C2 C3 119.7(3) . . ?
C2 C7 H7 120.2 . . ?
C6 C7 C2 119.7(3) . . ?
C6 C7 H7 120.2 . . ?
N1 C15 H15A 109.0 . . ?
N1 C15 H15B 109.0 . . ?
N1 C15 C16 113.1(3) . . ?
H15A C15 H15B 107.8 . . ?
C16 C15 H15A 109.0 . . ?
C16 C15 H15B 109.0 . . ?
C7 C6 C13 134.3(3) . . ?
C7 C6 C5 119.2(3) . . ?
C5 C6 C13 106.4(3) . . ?
C17 C16 C15 122.1(3) . . ?
C17 C16 C18 118.1(4) . 2_876 ?
C18 C16 C15 119.9(4) 2_876 . ?
N1 C5 C6 109.0(3) . . ?
N1 C5 C4 129.4(3) . . ?
C4 C5 C6 121.6(3) . . ?
C3 C4 C5 117.8(3) . . ?
C3 C4 H4 121.1 . . ?
C5 C4 H4 121.1 . . ?
C16 C17 H17 119.2 . . ?
C16 C17 C18 121.6(3) . . ?
C18 C17 H17 119.2 . . ?
C24 C28 H28 120.0 . . ?
C27 C28 C24 119.9(3) . . ?
C27 C28 H28 120.0 . . ?
C24 C25 H25 119.4 . . ?
C24 C25 C26 121.1(3) . . ?
C26 C25 H25 119.4 . . ?
C16 C18 H18 119.8 2_876 . ?
C17 C18 C16 120.3(4) . 2_876 ?
C17 C18 H18 119.8 . . ?
N3 C27 C28 123.7(3) . . ?
N3 C27 H27 118.1 . . ?
C28 C27 H27 118.1 . . ?
N3 C26 C25 123.8(4) . . ?
N3 C26 H26 118.1 . . ?
C25 C26 H26 118.1 . . ?
C29 N4 C31 131.1(11) . . ?
C29 N4 C30 115.5(10) . . ?
C31 N4 C30 113.4(9) . . ?
N4 C29 H29 114.4 . . ?
O5 C29 N4 131.2(14) . . ?
O5 C29 H29 114.4 . . ?
N4 C31 H31A 109.5 . . ?
N4 C31 H31B 109.5 . . ?
N4 C31 H31C 109.5 . . ?
H31A C31 H31B 109.5 . . ?
H31A C31 H31C 109.5 . . ?
H31B C31 H31C 109.5 . . ?
N4 C30 H30A 109.5 . . ?
N4 C30 H30B 109.5 . . ?
N4 C30 H30C 109.5 . . ?
H30A C30 H30B 109.5 . . ?
H30A C30 H30C 109.5 . . ?
H30B C30 H30C 109.5 . . ?
H6A O6 H6B 117.5 . . ?

loop_
_geom_bond_atom_site_label_1
_geom_bond_atom_site_label_2
_geom_bond_distance
_geom_bond_site_symmetry_2
_geom_bond_publ_flag
Zn1 O3 2.021(2) 2_665 ?
Zn1 O4 2.0124(19) . ?
Zn1 O2 2.084(2) 1_554 ?
Zn1 N2 2.159(2) . ?
Zn1 O1 2.463(3) 1_554 ?
Zn1 N3 2.184(2) 1_565 ?
O3 C14 1.253(3) . ?
O4 C14 1.253(3) . ?
O2 C1 1.268(4) . ?
N2 C23 1.337(4) . ?
N2 C19 1.341(4) . ?
O1 C1 1.240(4) . ?
N3 C27 1.325(5) . ?
N3 C26 1.306(4) . ?
N1 C8 1.379(4) . ?
N1 C15 1.449(4) . ?
N1 C5 1.386(4) . ?
C14 C11 1.497(4) . ?
C24 C21 1.487(4) . ?
C24 C28 1.383(5) . ?
C24 C25 1.358(5) . ?
C23 H23 0.9300 . ?
C23 C22 1.379(4) . ?
C19 H19 0.9300 . ?
C19 C20 1.378(4) . ?
C9 H9 0.9300 . ?
C9 C8 1.392(4) . ?
C9 C10 1.382(4) . ?
C21 C22 1.391(4) . ?
C21 C20 1.390(4) . ?
C1 C2 1.495(4) . ?
C12 H12 0.9300 . ?
C12 C11 1.389(4) . ?
C12 C13 1.394(4) . ?
C11 C10 1.402(4) . ?
C13 C8 1.411(4) . ?
C13 C6 1.448(4) . ?
C22 H22 0.9300 . ?
C10 H10 0.9300 . ?
C20 H20 0.9300 . ?
C3 H3 0.9300 . ?
C3 C2 1.396(5) . ?
C3 C4 1.379(5) . ?
C2 C7 1.395(4) . ?
C7 H7 0.9300 . ?
C7 C6 1.387(4) . ?
C15 H15A 0.9700 . ?
C15 H15B 0.9700 . ?
C15 C16 1.514(5) . ?
C6 C5 1.412(4) . ?
C16 C17 1.373(6) . ?
C16 C18 1.390(5) 2_876 ?
C5 C4 1.390(4) . ?
C4 H4 0.9300 . ?
C17 H17 0.9300 . ?
C17 C18 1.383(6) . ?
C28 H28 0.9300 . ?
C28 C27 1.379(5) . ?
C25 H25 0.9300 . ?
C25 C26 1.376(5) . ?
C18 H18 0.9300 . ?
C27 H27 0.9300 . ?
C26 H26 0.9300 . ?
N4 C29 1.226(10) . ?
N4 C31 1.379(9) . ?
N4 C30 1.464(13) . ?
O5 C29 1.199(11) . ?
C29 H29 0.9300 . ?
C31 H31A 0.9600 . ?
C31 H31B 0.9600 . ?
C31 H31C 0.9600 . ?
C30 H30A 0.9600 . ?
C30 H30B 0.9600 . ?
C30 H30C 0.9600 . ?
O6 H6A 0.8500 . ?
O6 H6B 0.8500 . ?

loop_
_geom_hbond_atom_site_label_D
_geom_hbond_atom_site_label_H
_geom_hbond_atom_site_label_A
_geom_hbond_distance_DH
_geom_hbond_distance_HA
_geom_hbond_distance_DA
_geom_hbond_angle_DHA
_geom_hbond_site_symmetry_A
_geom_hbond_publ_flag
O6 H6A O2 0.85 1.90 2.753(7) 175.7 2_666 yes
O6 H6B O6 0.85 1.69 2.54(2) 179.5 2_666 yes

loop_
_geom_torsion_atom_site_label_1
_geom_torsion_atom_site_label_2
_geom_torsion_atom_site_label_3
_geom_torsion_atom_site_label_4
_geom_torsion
_geom_torsion_site_symmetry_1
_geom_torsion_site_symmetry_2
_geom_torsion_site_symmetry_3
_geom_torsion_site_symmetry_4
_geom_torsion_publ_flag
Zn1 O3 C14 O4 5.3(5) 2_665 . . . ?
Zn1 O3 C14 C11 -175.9(2) 2_665 . . . ?
Zn1 O4 C14 O3 -36.4(5) . . . . ?
Zn1 O4 C14 C11 144.9(3) . . . . ?
Zn1 O2 C1 O1 1.1(4) 1_556 . . . ?
Zn1 O2 C1 C2 -179.0(2) 1_556 . . . ?
Zn1 N2 C23 C22 -180.0(2) . . . . ?
Zn1 N2 C19 C20 -179.9(3) . . . . ?
Zn1 O1 C1 O2 -0.9(3) 1_556 . . . ?
Zn1 O1 C1 C2 179.2(3) 1_556 . . . ?
Zn1 N3 C27 C28 177.8(4) 1_545 . . . ?
Zn1 N3 C26 C25 -178.0(5) 1_545 . . . ?
O3 C14 C11 C12 -11.5(4) . . . . ?
O3 C14 C11 C10 166.4(3) . . . . ?
O4 C14 C11 C12 167.4(3) . . . . ?
O4 C14 C11 C10 -14.7(4) . . . . ?
O2 C1 C2 C3 -166.9(3) . . . . ?
O2 C1 C2 C7 12.8(5) . . . . ?
N2 C23 C22 C21 0.1(5) . . . . ?
N2 C19 C20 C21 -0.3(6) . . . . ?
O1 C1 C2 C3 12.9(5) . . . . ?
O1 C1 C2 C7 -167.4(3) . . . . ?
N1 C15 C16 C17 37.1(5) . . . . ?
N1 C15 C16 C18 -144.0(3) . . . 2_876 ?
N1 C5 C4 C3 179.5(4) . . . . ?
C14 C11 C10 C9 -176.5(3) . . . . ?
C24 C21 C22 C23 -179.0(3) . . . . ?
C24 C21 C20 C19 179.1(3) . . . . ?
C24 C28 C27 N3 0.0(9) . . . . ?
C24 C25 C26 N3 0.3(10) . . . . ?
C23 N2 C19 C20 1.0(5) . . . . ?
C19 N2 C23 C22 -0.9(4) . . . . ?
C21 C24 C28 C27 179.7(4) . . . . ?
C21 C24 C25 C26 -179.8(5) . . . . ?
C1 C2 C7 C6 179.6(3) . . . . ?
C12 C11 C10 C9 1.3(5) . . . . ?
C12 C13 C8 N1 -175.5(3) . . . . ?
C12 C13 C8 C9 3.6(6) . . . . ?
C12 C13 C6 C7 -3.2(8) . . . . ?
C12 C13 C6 C5 175.3(4) . . . . ?
C11 C12 C13 C8 -3.0(5) . . . . ?
C11 C12 C13 C6 -179.0(4) . . . . ?
C13 C12 C11 C14 178.5(3) . . . . ?
C13 C12 C11 C10 0.6(5) . . . . ?
C13 C6 C5 N1 0.3(4) . . . . ?
C13 C6 C5 C4 179.9(4) . . . . ?
C8 N1 C15 C16 81.6(4) . . . . ?
C8 N1 C5 C6 0.6(4) . . . . ?
C8 N1 C5 C4 -178.9(4) . . . . ?
C8 C9 C10 C11 -0.8(6) . . . . ?
C8 C13 C6 C7 -179.6(4) . . . . ?
C8 C13 C6 C5 -1.1(4) . . . . ?
C22 C21 C20 C19 -0.6(5) . . . . ?
C10 C9 C8 N1 177.3(4) . . . . ?
C10 C9 C8 C13 -1.6(6) . . . . ?
C20 C21 C22 C23 0.7(4) . . . . ?
C3 C2 C7 C6 -0.7(5) . . . . ?
C2 C3 C4 C5 1.0(6) . . . . ?
C2 C7 C6 C13 -179.9(4) . . . . ?
C2 C7 C6 C5 1.7(5) . . . . ?
C7 C6 C5 N1 179.1(3) . . . . ?
C7 C6 C5 C4 -1.3(6) . . . . ?
C15 N1 C8 C9 -0.9(6) . . . . ?
C15 N1 C8 C13 178.1(3) . . . . ?
C15 N1 C5 C6 -178.8(4) . . . . ?
C15 N1 C5 C4 1.6(7) . . . . ?
C15 C16 C17 C18 179.8(4) . . . . ?
C6 C13 C8 N1 1.5(4) . . . . ?
C6 C13 C8 C9 -179.4(3) . . . . ?
C6 C5 C4 C3 0.0(6) . . . . ?
C16 C17 C18 C16 -0.9(7) . . . 2_876 ?
C5 N1 C8 C9 179.6(4) . . . . ?
C5 N1 C8 C13 -1.3(4) . . . . ?
C5 N1 C15 C16 -99.0(4) . . . . ?
C4 C3 C2 C1 179.0(3) . . . . ?
C4 C3 C2 C7 -0.7(6) . . . . ?
C28 C24 C21 C22 25.9(5) . . . . ?
C28 C24 C21 C20 -153.8(4) . . . . ?
C28 C24 C25 C26 -0.6(8) . . . . ?
C25 C24 C21 C22 -155.0(4) . . . . ?
C25 C24 C21 C20 25.4(6) . . . . ?
C25 C24 C28 C27 0.5(7) . . . . ?
C18 C16 C17 C18 0.8(7) 2_876 . . . ?
C27 N3 C26 C25 0.3(8) . . . . ?
C26 N3 C27 C28 -0.4(8) . . . . ?
C31 N4 C29 O5 178.1(13) . . . . ?
C30 N4 C29 O5 -1(2) . . . . ?
